data_2007994
loop_
_publ_author_name
'Bemm, Ulf'
'\"Ostmark, Henric'

_publ_section_title
;
 1,1-Diamino-2,2-dinitroethylene: a Novel Energetic Material with
 Infinite Layers in Two Dimensions
;
_journal_issue 12
_journal_name_full 'Acta Crystallographica Section C'
_journal_page_first 1997
_journal_page_last 1999
_journal_paper_doi 10.1107/S0108270198007987
_journal_volume 54
_journal_year 1998
_chemical_formula_moiety 'C2 H4 N4 O4'
_chemical_formula_sum 'C2 H4 N4 O4'
_chemical_formula_weight 148.09
_chemical_melting_point
;
Decomposes in two separate exothermic steps at 220 \%C and 275 \%C.
;
_chemical_name_common FOX-7
_chemical_name_systematic
;
1,1--diamino--2,2--dinitroethylene
;
_space_group_IT_number 14
_symmetry_cell_setting monoclinic
_symmetry_space_group_name_Hall '-P 2yn'
_symmetry_space_group_name_H-M 'P 1 21/n 1'
_audit_creation_method SHELXL-97
_cell_angle_alpha 90.00
_cell_angle_beta 90.55(2)
_cell_angle_gamma 90.00
_cell_formula_units_Z 4
_cell_length_a 6.9410(10)
_cell_length_b 6.5690(10)
_cell_length_c 11.315(2)
_cell_measurement_reflns_used 3831
_cell_measurement_temperature 173(2)
_cell_measurement_theta_max 25.9
_cell_measurement_theta_min 3.4
_cell_volume 515.89(14)
_computing_cell_refinement 'IPDS Software'
_computing_data_collection 'IPDS Software (Stoe, 1997). Version 2.87.'
_computing_data_reduction 'IPDS Software'
_computing_molecular_graphics 'Atoms for Windows Version 3.2. 1995'
_computing_publication_material SHELXL97(II)
_computing_structure_refinement 'SHELXL97(II) (Sheldrick, 1997)'
_computing_structure_solution 'SHELXS86 (Sheldrick, 1990)'
_diffrn_ambient_temperature 173(2)
_diffrn_detector_area_resol_mean 6.7
_diffrn_measured_fraction_theta_full 0.966
_diffrn_measured_fraction_theta_max 0.966
_diffrn_measurement_device_type 'STOE Image Plate Diffraction System'
_diffrn_measurement_method '100 frames 0--200\% with increment 2\%'
_diffrn_radiation_monochromator graphite
_diffrn_radiation_source 'fine-focus sealed tube'
_diffrn_radiation_type MoK\a
_diffrn_radiation_wavelength 0.71073
_diffrn_reflns_av_R_equivalents 0.0236
_diffrn_reflns_av_sigmaI/netI 0.0159
_diffrn_reflns_limit_h_max 8
_diffrn_reflns_limit_h_min -8
_diffrn_reflns_limit_k_max 8
_diffrn_reflns_limit_k_min -7
_diffrn_reflns_limit_l_max 13
_diffrn_reflns_limit_l_min -13
_diffrn_reflns_number 3831
_diffrn_reflns_theta_full 25.97
_diffrn_reflns_theta_max 25.97
_diffrn_reflns_theta_min 3.43
_exptl_absorpt_coefficient_mu 0.181
_exptl_absorpt_correction_type none
_exptl_crystal_colour Yellow
_exptl_crystal_density_diffrn 1.907
_exptl_crystal_density_meas ?
_exptl_crystal_density_method 'not measured'
_exptl_crystal_description Prismatic
_exptl_crystal_F_000 304
_exptl_crystal_size_max 0.35
_exptl_crystal_size_mid 0.30
_exptl_crystal_size_min 0.20
_refine_diff_density_max 0.262
_refine_diff_density_min -0.230
_refine_ls_extinction_method none
_refine_ls_goodness_of_fit_ref 1.655
_refine_ls_hydrogen_treatment refxyz
_refine_ls_matrix_type full
_refine_ls_number_parameters 104
_refine_ls_number_reflns 977
_refine_ls_number_restraints 0
_refine_ls_restrained_S_all 1.655
_refine_ls_R_factor_all 0.0347
_refine_ls_R_factor_gt 0.0312
_refine_ls_shift/su_max <0.001
_refine_ls_shift/su_mean 0.000
_refine_ls_structure_factor_coef Fsqd
_refine_ls_weighting_details 'calc w = 1/[\s^2^(Fo^2^)+(0.0131P)^2^+0.2416P] where P=(Fo^2^+2Fc^2^)/3'
_refine_ls_weighting_scheme calc
_refine_ls_wR_factor_ref 0.0808
_reflns_number_gt 883
_reflns_number_total 977
_reflns_threshold_expression I>2\s(I)
_cod_data_source_file os1020.cif
_cod_data_source_block FOX7
_cod_depositor_comments
;
The following automatic conversions were performed:
'_symmetry_cell_setting' value 'Monoclinic' changed to 'monoclinic'
according to '/home/saulius/struct/CIF-dictionaries/cif_core.dic'
dictionary named 'cif_core.dic' version 2.4.1 from 2010-06-29.

Automatic conversion script
Id: cif_fix_enum 1527 2010-12-29 10:47:43Z saulius 

The following automatic conversions were performed:

'_symmetry_cell_setting' value 'Monoclinic' changed to 'monoclinic'
according to /home/saulius/struct/CIF-dictionaries/cif_core.dic
dictionary named 'cif_core.dic' version 2.4.1 from 2010-06-29.

Automatic conversion script
Id: cif_fix_values 1715 2011-07-08 13:25:40Z adriana 

The following automatic conversions were performed:

'_exptl_crystal_density_meas' value 'not measured' was changed to '?'
- the value is perceived as not measured.

Automatic conversion script
Id: cif_fix_values 3008 2015-01-20 13:52:24Z robertas 
;
_cod_original_cell_volume 515.90(10)
_cod_original_sg_symbol_H-M 'P 21/n'
_cod_database_code 2007994
_cod_database_fobs_code 2007994

loop_
_symmetry_equiv_pos_as_xyz
'x, y, z'
'-x+1/2, y+1/2, -z+1/2'
'-x, -y, -z'
'x-1/2, -y-1/2, z-1/2'

loop_
_atom_site_label
_atom_site_fract_x
_atom_site_fract_y
_atom_site_fract_z
_atom_site_U_iso_or_equiv
_atom_site_adp_type
_atom_site_calc_flag
_atom_site_refinement_flags
_atom_site_occupancy
_atom_site_disorder_assembly
_atom_site_disorder_group
_atom_site_type_symbol
C1 -0.2323(2) 0.1689(3) 0.63691(14) 0.0129(4) Uani d . 1 . . C
C2 -0.3136(2) 0.2407(2) 0.52539(14) 0.0130(4) Uani d . 1 . . C
N11 -0.0349(2) 0.1441(2) 0.65814(12) 0.0139(3) Uani d . 1 . . N
N12 -0.3564(2) 0.1271(2) 0.73375(12) 0.0137(3) Uani d . 1 . . N
O11 0.02294(18) 0.0578(2) 0.75058(10) 0.0190(3) Uani d . 1 . . O
O12 0.08126(18) 0.2009(2) 0.58124(11) 0.0231(3) Uani d . 1 . . O
O21 -0.51939(18) 0.0574(2) 0.71261(10) 0.0199(3) Uani d . 1 . . O
O22 -0.30366(18) 0.1658(2) 0.83655(10) 0.0210(3) Uani d . 1 . . O
N21 -0.2009(2) 0.3004(3) 0.43881(13) 0.0193(4) Uani d . 1 . . N
H11 -0.250(3) 0.343(3) 0.371(2) 0.026(3) Uiso d . 1 . . H
H12 -0.076(4) 0.299(3) 0.447(2) 0.026(3) Uiso d . 1 . . H
N22 -0.5027(2) 0.2544(2) 0.51002(14) 0.0165(4) Uani d . 1 . . N
H21 -0.547(3) 0.299(4) 0.446(2) 0.026(3) Uiso d . 1 . . H
H22 -0.580(3) 0.205(3) 0.559(2) 0.026(3) Uiso d . 1 . . H

loop_
_atom_site_aniso_label
_atom_site_aniso_U_11
_atom_site_aniso_U_22
_atom_site_aniso_U_33
_atom_site_aniso_U_12
_atom_site_aniso_U_13
_atom_site_aniso_U_23
C1 0.0103(8) 0.0175(9) 0.0110(8) -0.0003(6) -0.0003(6) 0.0001(6)
C2 0.0147(8) 0.0129(8) 0.0114(8) 0.0009(6) -0.0011(6) -0.0018(6)
N11 0.0119(7) 0.0185(8) 0.0113(7) 0.0004(6) -0.0010(5) -0.0012(6)
N12 0.0132(7) 0.0168(7) 0.0110(7) 0.0012(6) -0.0004(5) 0.0003(5)
O11 0.0165(7) 0.0257(7) 0.0146(6) 0.0028(5) -0.0050(5) 0.0037(5)
O12 0.0133(6) 0.0378(8) 0.0183(6) -0.0012(6) 0.0038(5) 0.0064(6)
O21 0.0134(7) 0.0302(8) 0.0161(6) -0.0064(5) -0.0004(5) 0.0010(5)
O22 0.0180(7) 0.0364(8) 0.0084(6) -0.0008(6) -0.0023(5) -0.0020(5)
N21 0.0162(8) 0.0306(9) 0.0112(7) 0.0017(7) 0.0001(6) 0.0049(6)
N22 0.0141(8) 0.0239(9) 0.0115(7) 0.0005(6) -0.0024(6) 0.0040(6)

loop_
_atom_type_symbol
_atom_type_description
_atom_type_scat_dispersion_real
_atom_type_scat_dispersion_imag
_atom_type_scat_source
H H 0.0000 0.0000 'International Tables Vol C Tables 4.2.6.8 and 6.1.1.4'
C C 0.0033 0.0016 'International Tables Vol C Tables 4.2.6.8 and 6.1.1.4'
N N 0.0061 0.0033 'International Tables Vol C Tables 4.2.6.8 and 6.1.1.4'
O O 0.0106 0.0060 'International Tables Vol C Tables 4.2.6.8 and 6.1.1.4'

loop_
_geom_angle_atom_site_label_1
_geom_angle_atom_site_label_2
_geom_angle_atom_site_label_3
_geom_angle
_geom_angle_publ_flag
N11 C1 N12 116.31(14) yes
N11 C1 C2 123.88(14) yes
N12 C1 C2 119.76(14) yes
N21 C2 N22 118.40(16) yes
N21 C2 C1 120.83(16) yes
N22 C2 C1 120.72(15) yes
O12 N11 O11 120.89(14) yes
O12 N11 C1 118.91(14) yes
O11 N11 C1 120.12(14) yes
O21 N12 O22 121.02(14) yes
O21 N12 C1 118.58(13) yes
O22 N12 C1 120.37(14) yes
C2 N21 H11 121.0(15) yes
C2 N21 H12 121.1(15) yes
H11 N21 H12 118(2) no
C2 N22 H21 119.8(16) yes
C2 N22 H22 121.9(16) yes
H21 N22 H22 118(2) no

loop_
_geom_bond_atom_site_label_1
_geom_bond_atom_site_label_2
_geom_bond_site_symmetry_2
_geom_bond_distance
_geom_bond_publ_flag
C1 N11 . 1.399(2) yes
C1 N12 . 1.426(2) yes
C1 C2 . 1.456(2) yes
C2 N21 . 1.319(2) yes
C2 N22 . 1.325(2) yes
N11 O12 . 1.2489(19) yes
N11 O11 . 1.2520(18) yes
N12 O21 . 1.2420(19) yes
N12 O22 . 1.2422(19) yes
N21 H11 . 0.88(2) no
N21 H12 . 0.87(3) no
N22 H21 . 0.84(3) no
N22 H22 . 0.84(2) no

loop_
_geom_hbond_atom_site_label_D
_geom_hbond_atom_site_label_H
_geom_hbond_atom_site_label_A
_geom_hbond_site_symmetry_A
_geom_hbond_distance_DH
_geom_hbond_distance_HA
_geom_hbond_distance_DA
_geom_hbond_angle_DHA
N21 H11 O11 4_565 0.88(2) 2.18(2) 3.000(2) 156(2)
N21 H11 O21 4_665 0.88(2) 2.50(2) 3.012(2) 117.7(18)
N21 H12 O12 . 0.87(3) 1.97(2) 2.608(2) 128.8(19)
N21 H12 O22 4_665 0.87(3) 2.29(2) 3.009(2) 140.3(19)
N22 H21 O22 4_565 0.84(3) 2.17(3) 2.901(2) 146(2)
N22 H21 O11 4_565 0.84(3) 2.46(2) 3.191(2) 147(2)
N22 H22 O21 . 0.84(2) 2.03(2) 2.636(2) 128(2)
N22 H22 O12 1_455 0.84(2) 2.36(2) 3.026(2) 136(2)

loop_
_geom_torsion_atom_site_label_1
_geom_torsion_atom_site_label_2
_geom_torsion_atom_site_label_3
_geom_torsion_atom_site_label_4
_geom_torsion
_geom_torsion_publ_flag
N11 C1 C2 N21 -4.6(3) yes
N12 C1 C2 N21 172.89(15) yes
N11 C1 C2 N22 177.82(16) yes
N12 C1 C2 N22 -4.7(2) yes
N12 C1 N11 O12 -171.78(15) yes
C2 C1 N11 O12 5.8(2) yes
N12 C1 N11 O11 11.4(2) yes
C2 C1 N11 O11 -171.03(15) yes
N11 C1 N12 O21 -148.00(15) yes
C2 C1 N12 O21 34.3(2) yes
N11 C1 N12 O22 34.1(2) yes
C2 C1 N12 O22 -143.57(16) yes

loop_
_cod_related_entry_id
_cod_related_entry_database
_cod_related_entry_code
1 ChemSpider 467536
